data_4301356
loop_
_publ_author_name
'Konstantinos D. Demadis'
'Eleni Barouda'
'Raphael G. Raptis'
'Hong Zhao'

_publ_section_title
;
Metal Tetraphosphonate "Wires" and Their Corrosion Inhibiting Passive
Films
;
_journal_name_full 'Inorganic Chemistry'
_journal_page_first 819
_journal_page_last 821
_journal_paper_doi 10.1021/ic802032y
_journal_volume 48
_journal_year 2009
_chemical_formula_sum 'C6 H20 N2 O8 P2'
_chemical_formula_weight 310.18
_chemical_name_systematic
; 
 ? 
;
_space_group_IT_number 2
_symmetry_cell_setting triclinic
_symmetry_space_group_name_Hall '-P 1'
_symmetry_space_group_name_H-M 'P -1'
_atom_sites_solution_hydrogens geom
_atom_sites_solution_primary direct
_atom_sites_solution_secondary difmap
_audit_creation_method SHELXL-97
_cell_angle_alpha 84.472(3)
_cell_angle_beta 85.319(3)
_cell_angle_gamma 67.881(3)
_cell_formula_units_Z 2
_cell_length_a 6.1950(11)
_cell_length_b 7.4889(13)
_cell_length_c 15.955(3)
_cell_measurement_temperature 293(2)
_cell_volume 681.7(2)
_computing_cell_refinement 'Bruker SMART'
_computing_data_collection 'Bruker SMART'
_computing_data_reduction 'Bruker SHELXTL'
_computing_molecular_graphics 'Bruker SHELXTL'
_computing_publication_material 'Bruker SHELXTL'
_computing_structure_refinement 'SHELXL-97 (Sheldrick, 1997)'
_computing_structure_solution 'SHELXS-97 (Sheldrick, 1990)'
_diffrn_ambient_temperature 293(2)
_diffrn_measured_fraction_theta_full 0.903
_diffrn_measured_fraction_theta_max 0.903
_diffrn_measurement_device_type 'CCD area detector'
_diffrn_measurement_method 'phi and omega scans'
_diffrn_radiation_monochromator graphite
_diffrn_radiation_source 'fine-focus sealed tube'
_diffrn_radiation_type MoK\a
_diffrn_radiation_wavelength 0.71073
_diffrn_reflns_av_R_equivalents 0.0185
_diffrn_reflns_av_sigmaI/netI 0.0348
_diffrn_reflns_limit_h_max 8
_diffrn_reflns_limit_h_min -8
_diffrn_reflns_limit_k_max 9
_diffrn_reflns_limit_k_min -9
_diffrn_reflns_limit_l_max 17
_diffrn_reflns_limit_l_min -21
_diffrn_reflns_number 4795
_diffrn_reflns_theta_full 28.28
_diffrn_reflns_theta_max 28.28
_diffrn_reflns_theta_min 1.28
_exptl_absorpt_coefficient_mu 0.352
_exptl_absorpt_correction_type none
_exptl_crystal_colour COLORLESS
_exptl_crystal_density_diffrn 1.511
_exptl_crystal_density_method 'not measured'
_exptl_crystal_description BLOCK
_exptl_crystal_F_000 328
_exptl_crystal_size_max .22
_exptl_crystal_size_mid .20
_exptl_crystal_size_min .16
_refine_diff_density_max 1.870
_refine_diff_density_min -0.505
_refine_diff_density_rms 0.090
_refine_ls_extinction_method none
_refine_ls_goodness_of_fit_ref 1.073
_refine_ls_hydrogen_treatment mixed
_refine_ls_matrix_type full
_refine_ls_number_parameters 176
_refine_ls_number_reflns 3056
_refine_ls_number_restraints 0
_refine_ls_restrained_S_all 1.073
_refine_ls_R_factor_all 0.0711
_refine_ls_R_factor_gt 0.0566
_refine_ls_shift/su_max 0.041
_refine_ls_shift/su_mean 0.002
_refine_ls_structure_factor_coef Fsqd
_refine_ls_weighting_details 'calc w=1/[\s^2^(Fo^2^)+(0.0964P)^2^+0.6434P] where P=(Fo^2^+2Fc^2^)/3'
_refine_ls_weighting_scheme calc
_refine_ls_wR_factor_gt 0.1614
_refine_ls_wR_factor_ref 0.1691
_reflns_number_gt 2398
_reflns_number_total 3056
_reflns_threshold_expression >2sigma(I)
_cod_data_source_file ic802032y_si_002_1.cif
_cod_data_source_block (en)(HDTMP)
_cod_depositor_comments
;
The following automatic conversions were performed:
'_symmetry_cell_setting' value 'Triclinic' changed to 'triclinic'
according to '/home/saulius/struct/CIF-dictionaries/cif_core.dic'
dictionary named 'cif_core.dic' version 2.4.1 from 2010-06-29.

Automatic conversion script
Id: cif_fix_enum 1527 2010-12-29 10:47:43Z saulius 
;
_cod_database_code 4301356

loop_
_symmetry_equiv_pos_as_xyz
'x, y, z'
'-x, -y, -z'

loop_
_atom_site_label
_atom_site_type_symbol
_atom_site_fract_x
_atom_site_fract_y
_atom_site_fract_z
_atom_site_U_iso_or_equiv
_atom_site_adp_type
_atom_site_occupancy
_atom_site_symmetry_multiplicity
_atom_site_calc_flag
_atom_site_refinement_flags
_atom_site_disorder_assembly
_atom_site_disorder_group
C1 C 0.8040(5) 0.1947(4) 0.1934(2) 0.0249(6) Uani 1 1 d . . .
H1 H 0.6919 0.1548 0.2282 0.030 Uiso 1 1 calc R . .
H2 H 0.8188 0.1440 0.1386 0.030 Uiso 1 1 calc R . .
C2 C 1.0886(6) -0.0927(4) 0.2704(2) 0.0306(7) Uani 1 1 d . . .
H3 H 1.2383 -0.1368 0.2960 0.037 Uiso 1 1 calc R . .
H4 H 1.1034 -0.1756 0.2254 0.037 Uiso 1 1 calc R . .
C3 C 1.2334(5) 0.1263(4) 0.17426(19) 0.0261(6) Uani 1 1 d . . .
H7 H 1.2109 0.2618 0.1639 0.031 Uiso 1 1 calc R . .
H6 H 1.3781 0.0624 0.2028 0.031 Uiso 1 1 calc R . .
C4 C 1.2585(6) 0.0407(5) 0.0904(2) 0.0304(7) Uani 1 1 d . . .
H9 H 1.1269 0.1173 0.0568 0.036 Uiso 1 1 calc R . .
H8 H 1.2598 -0.0897 0.0994 0.036 Uiso 1 1 calc R . .
C5 C 1.4849(6) 0.0370(5) 0.0436(2) 0.0304(7) Uani 1 1 d . . .
H11 H 1.4866 0.1666 0.0384 0.037 Uiso 1 1 calc R . .
H10 H 1.6157 -0.0448 0.0765 0.037 Uiso 1 1 calc R . .
C6 C 0.4360(6) 0.4603(5) 0.5342(2) 0.0322(7) Uani 1 1 d . . .
H18 H 0.4219 0.3447 0.5169 0.039 Uiso 1 1 calc R . .
H17 H 0.5225 0.4260 0.5852 0.039 Uiso 1 1 calc R . .
N1 N 1.0339(4) 0.1105(3) 0.23273(16) 0.0225(5) Uani 1 1 d . . .
N2 N 0.2002(5) 0.6082(4) 0.55117(17) 0.0314(6) Uani 1 1 d . . .
H15 H 0.2137 0.7080 0.5732 0.047 Uiso 1 1 calc R . .
H16 H 0.1185 0.5569 0.5873 0.047 Uiso 1 1 calc R . .
H14 H 0.1270 0.6483 0.5032 0.047 Uiso 1 1 calc R . .
O1 O 0.4237(4) 0.5098(3) 0.18713(16) 0.0369(6) Uani 1 1 d . . .
H12 H 0.3727 0.5365 0.1398 0.055 Uiso 1 1 calc R . .
O2 O 0.7685(5) 0.5139(3) 0.25762(16) 0.0415(6) Uani 1 1 d . . .
O3 O 0.7696(4) 0.5256(4) 0.09649(16) 0.0400(6) Uani 1 1 d . . .
O4 O 0.7574(5) 0.0653(4) 0.39080(17) 0.0434(7) Uani 1 1 d . . .
O5 O 0.6784(4) -0.1465(3) 0.29920(16) 0.0333(5) Uani 1 1 d . . .
H13 H 0.7200 -0.2596 0.2881 0.050 Uiso 1 1 calc R . .
O6 O 0.9983(4) -0.3042(4) 0.40061(15) 0.0380(6) Uani 1 1 d . . .
O7 O 0.1627(6) 0.6073(5) 0.0616(2) 0.0476(7) Uani 1 1 d . . .
O8 O 0.2544(6) 0.2655(5) 0.3505(2) 0.0712(10) Uani 1 1 d . . .
P1 P 0.69371(14) 0.45808(11) 0.18044(5) 0.0254(2) Uani 1 1 d . . .
P2 P 0.87098(14) -0.12077(12) 0.34982(5) 0.0261(2) Uani 1 1 d . . .
H5 H 1.027(6) 0.184(5) 0.275(2) 0.028(9) Uiso 1 1 d . . .
H20 H 0.026(11) 0.594(8) 0.074(4) 0.080(17) Uiso 1 1 d . . .
H19 H 0.214(13) 0.555(11) 0.020(5) 0.11(3) Uiso 1 1 d . . .

loop_
_atom_site_aniso_label
_atom_site_aniso_U_11
_atom_site_aniso_U_22
_atom_site_aniso_U_33
_atom_site_aniso_U_23
_atom_site_aniso_U_13
_atom_site_aniso_U_12
C1 0.0226(14) 0.0203(14) 0.0324(16) -0.0022(12) -0.0005(11) -0.0086(11)
C2 0.0284(15) 0.0238(15) 0.0355(17) 0.0037(13) 0.0030(13) -0.0074(12)
C3 0.0238(14) 0.0264(15) 0.0304(16) -0.0018(12) 0.0044(12) -0.0131(12)
C4 0.0314(16) 0.0350(17) 0.0277(16) -0.0041(13) 0.0032(12) -0.0163(14)
C5 0.0296(16) 0.0320(17) 0.0308(17) -0.0044(13) 0.0054(12) -0.0136(13)
C6 0.0325(16) 0.0296(16) 0.0323(17) -0.0002(13) 0.0023(13) -0.0104(13)
N1 0.0240(12) 0.0198(12) 0.0242(13) -0.0027(10) 0.0029(10) -0.0094(10)
N2 0.0322(14) 0.0369(15) 0.0270(14) -0.0029(11) 0.0014(11) -0.0154(12)
O1 0.0268(12) 0.0364(13) 0.0409(14) -0.0028(10) -0.0008(10) -0.0045(10)
O2 0.0547(16) 0.0277(13) 0.0421(14) -0.0077(11) -0.0154(12) -0.0114(11)
O3 0.0440(14) 0.0418(14) 0.0381(14) 0.0084(11) -0.0020(11) -0.0231(12)
O4 0.0523(16) 0.0453(15) 0.0440(15) -0.0207(12) 0.0147(12) -0.0302(13)
O5 0.0329(12) 0.0225(11) 0.0470(14) -0.0015(10) -0.0120(10) -0.0115(9)
O6 0.0432(14) 0.0444(14) 0.0334(13) 0.0132(11) -0.0131(10) -0.0258(12)
O7 0.0436(16) 0.0584(19) 0.0502(18) 0.0027(15) -0.0091(13) -0.0298(14)
O8 0.056(2) 0.079(2) 0.078(2) -0.032(2) 0.0038(17) -0.0206(17)
P1 0.0274(4) 0.0198(4) 0.0287(4) -0.0020(3) -0.0026(3) -0.0082(3)
P2 0.0303(4) 0.0282(4) 0.0246(4) -0.0012(3) -0.0003(3) -0.0168(3)

loop_
_atom_type_symbol
_atom_type_description
_atom_type_scat_dispersion_real
_atom_type_scat_dispersion_imag
_atom_type_scat_source
C C 0.0033 0.0016 'International Tables Vol C Tables 4.2.6.8 and 6.1.1.4'
H H 0.0000 0.0000 'International Tables Vol C Tables 4.2.6.8 and 6.1.1.4'
N N 0.0061 0.0033 'International Tables Vol C Tables 4.2.6.8 and 6.1.1.4'
O O 0.0106 0.0060 'International Tables Vol C Tables 4.2.6.8 and 6.1.1.4'
P P 0.1023 0.0942 'International Tables Vol C Tables 4.2.6.8 and 6.1.1.4'

loop_
_geom_angle_atom_site_label_1
_geom_angle_atom_site_label_2
_geom_angle_atom_site_label_3
_geom_angle
_geom_angle_site_symmetry_1
_geom_angle_site_symmetry_3
_geom_angle_publ_flag
N1 C1 P1 112.84(19) . . ?
N1 C1 H1 109.0 . . ?
P1 C1 H1 109.0 . . ?
N1 C1 H2 109.0 . . ?
P1 C1 H2 109.0 . . ?
H1 C1 H2 107.8 . . ?
N1 C2 P2 114.5(2) . . ?
N1 C2 H3 108.6 . . ?
P2 C2 H3 108.6 . . ?
N1 C2 H4 108.6 . . ?
P2 C2 H4 108.6 . . ?
H3 C2 H4 107.6 . . ?
C4 C3 N1 114.9(2) . . ?
C4 C3 H7 108.5 . . ?
N1 C3 H7 108.5 . . ?
C4 C3 H6 108.5 . . ?
N1 C3 H6 108.5 . . ?
H7 C3 H6 107.5 . . ?
C3 C4 C5 109.8(2) . . ?
C3 C4 H9 109.7 . . ?
C5 C4 H9 109.7 . . ?
C3 C4 H8 109.7 . . ?
C5 C4 H8 109.7 . . ?
H9 C4 H8 108.2 . . ?
C5 C5 C4 112.7(3) 2_855 . ?
C5 C5 H11 109.0 2_855 . ?
C4 C5 H11 109.0 . . ?
C5 C5 H10 109.0 2_855 . ?
C4 C5 H10 109.0 . . ?
H11 C5 H10 107.8 . . ?
N2 C6 C6 109.4(3) . 2_666 ?
N2 C6 H18 109.8 . . ?
C6 C6 H18 109.8 2_666 . ?
N2 C6 H17 109.8 . . ?
C6 C6 H17 109.8 2_666 . ?
H18 C6 H17 108.2 . . ?
C1 N1 C2 113.2(2) . . ?
C1 N1 C3 113.1(2) . . ?
C2 N1 C3 111.5(2) . . ?
C1 N1 H5 107(2) . . ?
C2 N1 H5 107(2) . . ?
C3 N1 H5 104(2) . . ?
C6 N2 H15 109.5 . . ?
C6 N2 H16 109.5 . . ?
H15 N2 H16 109.5 . . ?
C6 N2 H14 109.5 . . ?
H15 N2 H14 109.5 . . ?
H16 N2 H14 109.5 . . ?
P1 O1 H12 109.5 . . ?
P2 O5 H13 109.5 . . ?
H20 O7 H19 106(6) . . ?
O3 P1 O2 118.24(15) . . ?
O3 P1 O1 111.15(14) . . ?
O2 P1 O1 109.71(15) . . ?
O3 P1 C1 111.02(15) . . ?
O2 P1 C1 103.54(14) . . ?
O1 P1 C1 101.68(13) . . ?
O4 P2 O6 120.82(16) . . ?
O4 P2 O5 106.58(14) . . ?
O6 P2 O5 110.12(13) . . ?
O4 P2 C2 108.03(14) . . ?
O6 P2 C2 104.70(14) . . ?
O5 P2 C2 105.65(15) . . ?

loop_
_geom_bond_atom_site_label_1
_geom_bond_atom_site_label_2
_geom_bond_distance
_geom_bond_site_symmetry_2
_geom_bond_publ_flag
C1 N1 1.488(4) . ?
C1 P1 1.825(3) . ?
C1 H1 0.9700 . ?
C1 H2 0.9700 . ?
C2 N1 1.504(4) . ?
C2 P2 1.830(3) . ?
C2 H3 0.9700 . ?
C2 H4 0.9700 . ?
C3 C4 1.510(4) . ?
C3 N1 1.521(4) . ?
C3 H7 0.9700 . ?
C3 H6 0.9700 . ?
C4 C5 1.526(4) . ?
C4 H9 0.9700 . ?
C4 H8 0.9700 . ?
C5 C5 1.519(6) 2_855 ?
C5 H11 0.9700 . ?
C5 H10 0.9700 . ?
C6 N2 1.486(4) . ?
C6 C6 1.505(6) 2_666 ?
C6 H18 0.9700 . ?
C6 H17 0.9700 . ?
N1 H5 0.91(4) . ?
N2 H15 0.8900 . ?
N2 H16 0.8900 . ?
N2 H14 0.8900 . ?
O1 P1 1.565(2) . ?
O1 H12 0.8200 . ?
O2 P1 1.498(2) . ?
O3 P1 1.489(3) . ?
O4 P2 1.492(3) . ?
O5 P2 1.572(2) . ?
O5 H13 0.8200 . ?
O6 P2 1.497(2) . ?
O7 H20 0.89(7) . ?
O7 H19 0.79(8) . ?
